data_1544401
loop_
_publ_author_name
'El-Khatatneh, Nasseem'
Chandra
'Shamala, D.'
'Shivashankar, K.'
'Mahendra, M.'

_publ_section_title
;
 6-<i>tert</i>-Butyl-4-[(4-hydroxymethyl-2<i>H</i>-1,2,3-triazol-2-yl)methyl]-2<i>H</i>-chromen-2-one
;
_journal_coeditor_code SU4083
_journal_issue 10
_journal_name_full IUCrData
_journal_page_first x161618
_journal_paper_doi 10.1107/S2414314616016187
_journal_volume 1
_journal_year 2016
_chemical_formula_iupac 'C17 H19 N3 O3'
_chemical_formula_moiety 'C17 H19 N3 O3'
_chemical_formula_sum 'C17 H19 N3 O3'
_chemical_formula_weight 313.35
_chemical_name_systematic
6-<i>tert</i>-Butyl-4-[(4-hydroxymethyl-2<i>H</i>-1,2,3-triazol-2-yl)methyl]-2<i>H</i>-chromen-2-one
_space_group_crystal_system orthorhombic
_space_group_IT_number 33
_space_group_name_Hall 'P 2c -2n'
_space_group_name_H-M_alt 'P n a 21'
_symmetry_space_group_name_Hall 'P 2c -2n'
_symmetry_space_group_name_H-M 'P n a 21'
_atom_sites_solution_hydrogens geom
_atom_sites_solution_primary direct
_atom_sites_solution_secondary difmap
_audit_creation_method SHELXL-2016/4
_cell_angle_alpha 90
_cell_angle_beta 90
_cell_angle_gamma 90
_cell_formula_units_Z 4
_cell_length_a 8.9099(12)
_cell_length_b 24.550(3)
_cell_length_c 7.2359(11)
_cell_measurement_reflns_used 1581
_cell_measurement_temperature 293(2)
_cell_measurement_theta_max 64.349
_cell_measurement_theta_min 7.216
_cell_volume 1582.8(4)
_computing_cell_refinement
;
SAINT (Bruker, 2009)
;
_computing_data_collection
;
APEX2 (Bruker, 2009)
;
_computing_data_reduction
;
SAINT (Bruker, 2009)
;
_computing_molecular_graphics
;
PLATON (Spek, 2009) and Mercury (Macrae <i>et al.</i>, 2008)
;
_computing_publication_material
;
SHELXL2016 (Sheldrick, 2015) and PLATON (Spek, 2009)
;
_computing_structure_refinement
;
SHELXL2016 (Sheldrick, 2015)
;
_computing_structure_solution
;
SHELXS2016 (Sheldrick, 2008)
;
_diffrn_ambient_temperature 293(2)
_diffrn_detector_area_resol_mean 18.4
_diffrn_measured_fraction_theta_full 0.961
_diffrn_measured_fraction_theta_max 0.961
_diffrn_measurement_device_type 'Bruker X8 Proteum'
_diffrn_measurement_method '\f and \w scans'
_diffrn_radiation_monochromator 'Helios multilayer optics'
_diffrn_radiation_source 'Bruker MicroStar microfocus rotating anode'
_diffrn_radiation_type CuK\a
_diffrn_radiation_wavelength 1.54178
_diffrn_reflns_av_R_equivalents 0.0217
_diffrn_reflns_limit_h_max 9
_diffrn_reflns_limit_h_min -10
_diffrn_reflns_limit_k_max 27
_diffrn_reflns_limit_k_min -28
_diffrn_reflns_limit_l_max 8
_diffrn_reflns_limit_l_min -3
_diffrn_reflns_number 5136
_diffrn_reflns_theta_full 64.349
_diffrn_reflns_theta_max 64.349
_diffrn_reflns_theta_min 7.216
_exptl_absorpt_coefficient_mu 0.751
_exptl_absorpt_correction_type none
_exptl_crystal_colour colourless
_exptl_crystal_density_diffrn 1.315
_exptl_crystal_description Block
_exptl_crystal_F_000 664
_exptl_crystal_size_max 0.320
_exptl_crystal_size_mid 0.220
_exptl_crystal_size_min 0.120
_refine_diff_density_max 0.104
_refine_diff_density_min -0.106
_refine_ls_abs_structure_details
;
Refined as an inversion twin
;
_refine_ls_abs_structure_Flack 0.2(5)
_refine_ls_extinction_method none
_refine_ls_goodness_of_fit_ref 1.065
_refine_ls_hydrogen_treatment constr
_refine_ls_matrix_type full
_refine_ls_number_parameters 227
_refine_ls_number_reflns 1581
_refine_ls_number_restraints 38
_refine_ls_restrained_S_all 1.051
_refine_ls_R_factor_all 0.0301
_refine_ls_R_factor_gt 0.0299
_refine_ls_shift/su_max 0.000
_refine_ls_shift/su_mean 0.000
_refine_ls_structure_factor_coef Fsqd
_refine_ls_weighting_details 'w=1/[\s^2^(Fo^2^)+(0.0492P)^2^+0.1878P] where P=(Fo^2^+2Fc^2^)/3'
_refine_ls_weighting_scheme calc
_refine_ls_wR_factor_gt 0.0797
_refine_ls_wR_factor_ref 0.0799
_reflns_number_gt 1565
_reflns_number_total 1581
_reflns_threshold_expression 'I > 2\s(I)'
_cod_data_source_file su4083sup1.cif
_cod_data_source_block I
_cod_original_cell_volume 1582.7(4)
_cod_database_code 1544401
_shelx_space_group_comment
;
The symmetry employed for this shelxl refinement is uniquely defined
by the following loop, which should always be used as a source of
symmetry information in preference to the above space-group names.
They are only intended as comments.
;
_shelx_estimated_absorpt_t_min 0.795
_shelx_estimated_absorpt_t_max 0.915

loop_
_space_group_symop_operation_xyz
'x, y, z'
'-x, -y, z+1/2'
'-x+1/2, y+1/2, z+1/2'
'x+1/2, -y+1/2, z'

loop_
_atom_site_type_symbol
_atom_site_label
_atom_site_fract_x
_atom_site_fract_y
_atom_site_fract_z
_atom_site_U_iso_or_equiv
_atom_site_adp_type
_atom_site_calc_flag
_atom_site_occupancy
_atom_site_disorder_assembly
_atom_site_disorder_group
C C12 0.1311(2) 0.32195(7) 0.4515(3) 0.0390(4) Uani d 1 . .
N N1 0.60931(17) 0.47866(6) 0.3641(3) 0.0440(4) Uani d 1 . .
C C11 0.2465(2) 0.35946(7) 0.4284(3) 0.0362(4) Uani d 1 . .
H H11 0.246706 0.381302 0.323334 0.043 Uiso calc 1 . .
O O16 0.47177(19) 0.33551(6) 0.8472(3) 0.0573(4) Uani d 1 . .
C C13 0.1364(2) 0.28959(8) 0.6120(3) 0.0498(5) Uani d 1 . .
H H13 0.060668 0.264168 0.631743 0.060 Uiso calc 1 . .
C C15 0.3613(2) 0.33239(8) 0.7134(3) 0.0431(5) Uani d 1 . .
O O19 0.6737(2) 0.37446(8) 0.9624(3) 0.0858(7) Uani d 1 . .
C C9 0.4845(2) 0.40488(8) 0.5398(3) 0.0399(5) Uani d 1 . .
N N4 0.7328(2) 0.54936(8) 0.4439(3) 0.0576(5) Uani d 1 . .
C C10 0.3626(2) 0.36557(7) 0.5575(3) 0.0359(4) Uani d 1 . .
C C2 0.7321(2) 0.47844(8) 0.2567(3) 0.0438(5) Uani d 1 . .
H H2 0.757906 0.453111 0.166558 0.053 Uiso calc 1 . .
N N5 0.6080(2) 0.52202(8) 0.4770(3) 0.0578(6) Uani d 1 . .
C C17 0.5846(3) 0.37326(9) 0.8355(4) 0.0564(6) Uani d 1 . .
C C8 0.4850(2) 0.44007(9) 0.3695(4) 0.0472(5) Uani d 1 . .
H H8A 0.490187 0.416841 0.261230 0.057 Uiso calc 1 . .
H H8B 0.391225 0.460096 0.363693 0.057 Uiso calc 1 . .
C C18 0.5886(2) 0.40772(9) 0.6742(4) 0.0497(5) Uani d 1 . .
H H18 0.666089 0.432863 0.662608 0.060 Uiso calc 1 . .
C C20 0.0017(2) 0.31619(8) 0.3138(4) 0.0442(5) Uani d 1 . .
C C23 0.0228(3) 0.35213(11) 0.1440(4) 0.0645(7) Uani d 1 . .
H H23A 0.023399 0.389703 0.180780 0.097 Uiso calc 1 . .
H H23B -0.058150 0.345981 0.058916 0.097 Uiso calc 1 . .
H H23C 0.116334 0.343349 0.085332 0.097 Uiso calc 1 . .
C C21 -0.1441(2) 0.33404(11) 0.4108(5) 0.0676(7) Uani d 1 . .
H H21A -0.135254 0.371364 0.448802 0.101 Uiso calc 1 . .
H H21B -0.160897 0.311489 0.517178 0.101 Uiso calc 1 . .
H H21C -0.226873 0.330379 0.326834 0.101 Uiso calc 1 . .
C C14 0.2491(3) 0.29416(9) 0.7405(3) 0.0531(5) Uani d 1 . .
H H14 0.250115 0.271857 0.844358 0.064 Uiso calc 1 . .
C C6A 0.957(3) 0.5456(15) 0.238(6) 0.0620(7) Uani d 0.418(11) A 1
H H6A1 0.981776 0.528038 0.121698 0.074 Uiso calc 0.418(11) A 1
H H6A2 0.947595 0.584396 0.215757 0.074 Uiso calc 0.418(11) A 1
O O7A 1.0709(6) 0.5357(3) 0.3685(13) 0.076(3) Uani d 0.418(11) A 1
H H7A 1.126711 0.562246 0.373797 0.113 Uiso calc 0.418(11) A 1
C C6B 0.958(2) 0.5453(10) 0.243(4) 0.0620(7) Uani d 0.582(11) A 2
H H6B1 0.949910 0.554755 0.113039 0.074 Uiso calc 0.582(11) A 2
H H6B2 0.981856 0.578301 0.310511 0.074 Uiso calc 0.582(11) A 2
O O7B 1.0773(4) 0.5076(3) 0.2653(10) 0.0883(19) Uani d 0.582(11) A 2
H H7B 1.086999 0.489670 0.170471 0.132 Uiso calc 0.582(11) A 2
C C3 0.8105(2) 0.52358(8) 0.3088(3) 0.0456(5) Uani d 1 . .
C C22 -0.0126(3) 0.25684(10) 0.2520(5) 0.0696(7) Uani d 1 . .
H H22A -0.097310 0.253182 0.170927 0.104 Uiso calc 1 . .
H H22B -0.026487 0.233981 0.358248 0.104 Uiso calc 1 . .
H H22C 0.077008 0.246108 0.187940 0.104 Uiso calc 1 . .

loop_
_atom_site_aniso_label
_atom_site_aniso_U_11
_atom_site_aniso_U_22
_atom_site_aniso_U_33
_atom_site_aniso_U_12
_atom_site_aniso_U_13
_atom_site_aniso_U_23
C12 0.0373(9) 0.0366(8) 0.0432(11) -0.0002(7) 0.0003(10) -0.0017(9)
N1 0.0402(8) 0.0519(9) 0.0397(10) -0.0097(6) -0.0021(8) -0.0082(9)
C11 0.0372(10) 0.0377(8) 0.0338(11) 0.0004(7) -0.0020(8) 0.0010(8)
O16 0.0706(10) 0.0580(8) 0.0434(9) 0.0082(7) -0.0239(9) 0.0048(8)
C13 0.0542(12) 0.0445(10) 0.0508(13) -0.0063(9) 0.0027(11) 0.0063(10)
C15 0.0509(11) 0.0427(10) 0.0356(11) 0.0083(8) -0.0067(10) -0.0006(9)
O19 0.0912(14) 0.0893(12) 0.0769(14) 0.0107(10) -0.0554(13) -0.0029(12)
C9 0.0339(9) 0.0470(10) 0.0388(11) 0.0024(7) -0.0050(9) -0.0057(9)
N4 0.0570(10) 0.0593(10) 0.0566(12) -0.0176(8) 0.0027(11) -0.0126(10)
C10 0.0372(9) 0.0382(8) 0.0323(10) 0.0039(7) -0.0032(9) -0.0021(8)
C2 0.0435(11) 0.0489(10) 0.0389(11) -0.0026(8) 0.0026(9) -0.0026(9)
N5 0.0543(10) 0.0618(11) 0.0573(14) -0.0144(9) 0.0083(10) -0.0190(11)
C17 0.0573(13) 0.0580(12) 0.0538(15) 0.0130(10) -0.0274(13) -0.0112(12)
C8 0.0399(10) 0.0591(11) 0.0426(12) -0.0140(8) -0.0071(10) 0.0021(11)
C18 0.0420(10) 0.0566(11) 0.0505(13) 0.0010(9) -0.0124(11) -0.0103(11)
C20 0.0354(9) 0.0446(10) 0.0525(13) -0.0069(7) -0.0045(10) 0.0017(10)
C23 0.0521(12) 0.0841(16) 0.0572(16) -0.0168(12) -0.0195(13) 0.0131(14)
C21 0.0410(11) 0.0788(15) 0.083(2) -0.0002(10) 0.0005(14) -0.0012(15)
C14 0.0702(13) 0.0482(11) 0.0409(12) 0.0017(10) -0.0016(11) 0.0120(10)
C6A 0.0507(13) 0.0732(15) 0.062(2) -0.0176(11) 0.0022(14) 0.0079(14)
O7A 0.049(3) 0.085(4) 0.092(6) -0.014(3) -0.016(3) 0.022(4)
C6B 0.0507(13) 0.0732(15) 0.062(2) -0.0176(11) 0.0022(14) 0.0079(14)
O7B 0.0576(19) 0.094(3) 0.113(4) -0.0042(19) 0.029(2) -0.010(3)
C3 0.0431(10) 0.0502(10) 0.0434(12) -0.0084(8) -0.0005(10) 0.0036(10)
C22 0.0727(15) 0.0572(13) 0.0789(19) -0.0102(11) -0.0213(16) -0.0117(13)

loop_
_atom_type_symbol
_atom_type_description
_atom_type_scat_dispersion_real
_atom_type_scat_dispersion_imag
_atom_type_scat_source
C C 0.0181 0.0091 'International Tables Vol C Tables 4.2.6.8 and 6.1.1.4'
H H 0.0000 0.0000 'International Tables Vol C Tables 4.2.6.8 and 6.1.1.4'
N N 0.0311 0.0180 'International Tables Vol C Tables 4.2.6.8 and 6.1.1.4'
O O 0.0492 0.0322 'International Tables Vol C Tables 4.2.6.8 and 6.1.1.4'

loop_
_geom_angle_atom_site_label_1
_geom_angle_atom_site_label_2
_geom_angle_atom_site_label_3
_geom_angle
C11 C12 C13 116.66(19)
C11 C12 C20 122.66(18)
C13 C12 C20 120.67(17)
C2 N1 N5 111.27(16)
C2 N1 C8 129.22(18)
N5 N1 C8 119.51(17)
C12 C11 C10 122.41(19)
C12 C11 H11 118.8
C10 C11 H11 118.8
C17 O16 C15 121.1(2)
C14 C13 C12 122.45(19)
C14 C13 H13 118.8
C12 C13 H13 118.8
O16 C15 C14 116.9(2)
O16 C15 C10 121.97(18)
C14 C15 C10 121.14(19)
C18 C9 C10 118.9(2)
C18 C9 C8 124.07(18)
C10 C9 C8 116.99(17)
N5 N4 C3 108.91(18)
C15 C10 C11 118.14(17)
C15 C10 C9 117.70(18)
C11 C10 C9 124.15(18)
N1 C2 C3 104.73(19)
N1 C2 H2 127.6
C3 C2 H2 127.6
N4 N5 N1 106.58(18)
O19 C17 O16 116.7(3)
O19 C17 C18 125.6(2)
O16 C17 C18 117.72(19)
N1 C8 C9 113.38(18)
N1 C8 H8A 108.9
C9 C8 H8A 108.9
N1 C8 H8B 108.9
C9 C8 H8B 108.9
H8A C8 H8B 107.7
C9 C18 C17 122.5(2)
C9 C18 H18 118.7
C17 C18 H18 118.7
C23 C20 C22 109.0(2)
C23 C20 C12 112.25(16)
C22 C20 C12 109.95(17)
C23 C20 C21 107.9(2)
C22 C20 C21 109.52(19)
C12 C20 C21 108.2(2)
C20 C23 H23A 109.5
C20 C23 H23B 109.5
H23A C23 H23B 109.5
C20 C23 H23C 109.5
H23A C23 H23C 109.5
H23B C23 H23C 109.5
C20 C21 H21A 109.5
C20 C21 H21B 109.5
H21A C21 H21B 109.5
C20 C21 H21C 109.5
H21A C21 H21C 109.5
H21B C21 H21C 109.5
C13 C14 C15 119.2(2)
C13 C14 H14 120.4
C15 C14 H14 120.4
O7A C6A C3 110(3)
O7A C6A H6A1 109.8
C3 C6A H6A1 109.8
O7A C6A H6A2 109.8
C3 C6A H6A2 109.8
H6A1 C6A H6A2 108.2
C6A O7A H7A 109.5
O7B C6B C3 112.9(18)
O7B C6B H6B1 109.0
C3 C6B H6B1 109.0
O7B C6B H6B2 109.0
C3 C6B H6B2 109.0
H6B1 C6B H6B2 107.8
C6B O7B H7B 109.5
N4 C3 C2 108.50(18)
N4 C3 C6B 120.9(11)
C2 C3 C6B 130.6(11)
N4 C3 C6A 121.5(15)
C2 C3 C6A 130.0(15)
C20 C22 H22A 109.5
C20 C22 H22B 109.5
H22A C22 H22B 109.5
C20 C22 H22C 109.5
H22A C22 H22C 109.5
H22B C22 H22C 109.5

loop_
_geom_bond_atom_site_label_1
_geom_bond_atom_site_label_2
_geom_bond_distance
C12 C11 1.391(3)
C12 C13 1.408(3)
C12 C20 1.531(3)
N1 C2 1.342(3)
N1 N5 1.342(2)
N1 C8 1.458(2)
C11 C10 1.402(3)
C11 H11 0.9300
O16 C17 1.370(3)
O16 C15 1.383(3)
C13 C14 1.373(3)
C13 H13 0.9300
C15 C14 1.385(3)
C15 C10 1.391(3)
O19 C17 1.214(3)
C9 C18 1.346(3)
C9 C10 1.458(3)
C9 C8 1.505(3)
N4 N5 1.320(3)
N4 C3 1.355(3)
C2 C3 1.363(3)
C2 H2 0.9300
C17 C18 1.442(4)
C8 H8A 0.9700
C8 H8B 0.9700
C18 H18 0.9300
C20 C23 1.524(4)
C20 C22 1.529(3)
C20 C21 1.540(3)
C23 H23A 0.9600
C23 H23B 0.9600
C23 H23C 0.9600
C21 H21A 0.9600
C21 H21B 0.9600
C21 H21C 0.9600
C14 H14 0.9300
C6A O7A 1.411(18)
C6A C3 1.50(4)
C6A H6A1 0.9700
C6A H6A2 0.9700
O7A H7A 0.8200
C6B O7B 1.416(15)
C6B C3 1.50(3)
C6B H6B1 0.9700
C6B H6B2 0.9700
O7B H7B 0.8200
C22 H22A 0.9600
C22 H22B 0.9600
C22 H22C 0.9600

loop_
_geom_hbond_atom_site_label_D
_geom_hbond_atom_site_label_H
_geom_hbond_atom_site_label_A
_geom_hbond_site_symmetry_A
_geom_hbond_distance_DH
_geom_hbond_distance_HA
_geom_hbond_distance_DA
_geom_hbond_angle_DHA
_geom_hbond_publ_flag
O7B H7B N4 2_764 0.82 2.49 3.198(7) 146 yes
C2 H2 O19 1_554 0.93 2.54 3.365(3) 147 yes
C23 H23B O19 1_454 0.96 2.59 3.421(3) 146 yes
C22 H22B Cg3 4_455 0.96 2.99 3.818(3) 145 yes

_cod_database_fobs_code 1544401
